data_7002606
loop_
_publ_author_name
'Schweinfurth, David'
'Pattacini, Roberto'
'Strobel, Sabine'
'Sarkar, Biprajit'

_publ_section_title
;
 New 1,2,3-triazole ligands through click reactions and their palladium
 and platinum complexes
;
_journal_issue 42
_journal_name_full 'Dalton Transactions'
_journal_page_first 9291
_journal_paper_doi 10.1039/b910660j
_journal_year 2009
_chemical_formula_moiety 'C13 H10 Cl2 N4 Pt'
_chemical_formula_sum 'C13 H10 Cl2 N4 Pt'
_chemical_formula_weight 488.24
_space_group_IT_number 14
_symmetry_cell_setting monoclinic
_symmetry_Int_Tables_number 14
_symmetry_space_group_name_Hall '-P 2ybc'
_symmetry_space_group_name_H-M 'P 1 21/c 1'
_atom_sites_solution_hydrogens geom
_atom_sites_solution_primary direct
_atom_sites_solution_secondary difmap
_audit_creation_method SHELXL-97
_cell_angle_alpha 90.00
_cell_angle_beta 102.301(4)
_cell_angle_gamma 90.00
_cell_formula_units_Z 4
_cell_length_a 7.5513(3)
_cell_length_b 19.237(1)
_cell_length_c 9.6692(7)
_cell_measurement_reflns_used 2501
_cell_measurement_temperature 173(2)
_cell_measurement_theta_max 26.373
_cell_measurement_theta_min 0.998
_cell_volume 1372.34(14)
_computing_cell_refinement 'HKL Scalepack (Otwinowski & Minor 1997)'
_computing_data_reduction 'HKL Denzo and Scalepack (Otwinowski & Minor 1997)'
_computing_molecular_graphics ORTEP-3
_computing_publication_material PLATON
_computing_structure_refinement 'SHELXL-97 (Sheldrick, 1997)'
_computing_structure_solution 'SHELXS-97 (Sheldrick, 1997)'
_diffrn_ambient_temperature 173(2)
_diffrn_detector_area_resol_mean 9
_diffrn_measured_fraction_theta_full 0.992
_diffrn_measured_fraction_theta_max 0.992
_diffrn_measurement_device_type KappaCCD
_diffrn_measurement_method CCD
_diffrn_radiation_monochromator graphite
_diffrn_radiation_probe x-ray
_diffrn_radiation_type MoK\a
_diffrn_radiation_wavelength 0.71073
_diffrn_reflns_av_R_equivalents 0.0394
_diffrn_reflns_av_sigmaI/netI 0.0621
_diffrn_reflns_limit_h_max 9
_diffrn_reflns_limit_h_min -9
_diffrn_reflns_limit_k_max 21
_diffrn_reflns_limit_k_min -24
_diffrn_reflns_limit_l_max 12
_diffrn_reflns_limit_l_min -12
_diffrn_reflns_number 4587
_diffrn_reflns_theta_full 26.35
_diffrn_reflns_theta_max 26.35
_diffrn_reflns_theta_min 2.12
_diffrn_source 'fine-focus sealed tube'
_exptl_absorpt_coefficient_mu 10.607
_exptl_absorpt_correction_T_max 0.412
_exptl_absorpt_correction_T_min 0.195
_exptl_absorpt_correction_type multi-scan
_exptl_absorpt_process_details 'L. Spek, J. Appl.Cryst. 2003, 36, 7, B. Blessing, Acta Cryst, 1995, A51, 33'
_exptl_crystal_colour yellow
_exptl_crystal_density_diffrn 2.363
_exptl_crystal_density_method 'not measured'
_exptl_crystal_description block
_exptl_crystal_F_000 912
_exptl_crystal_size_max 0.14
_exptl_crystal_size_mid 0.08
_exptl_crystal_size_min 0.08
_refine_diff_density_max 1.429
_refine_diff_density_min -1.473
_refine_diff_density_rms 0.326
_refine_ls_extinction_method none
_refine_ls_goodness_of_fit_ref 1.081
_refine_ls_hydrogen_treatment constr
_refine_ls_matrix_type full
_refine_ls_number_parameters 181
_refine_ls_number_reflns 2773
_refine_ls_number_restraints 0
_refine_ls_restrained_S_all 1.081
_refine_ls_R_factor_all 0.0605
_refine_ls_R_factor_gt 0.0351
_refine_ls_shift/su_max 0.000
_refine_ls_shift/su_mean 0.000
_refine_ls_structure_factor_coef Fsqd
_refine_ls_weighting_details 'calc w=1/[\s^2^(Fo^2^)+(0.0484P)^2^+0.0000P] where P=(Fo^2^+2Fc^2^)/3'
_refine_ls_weighting_scheme calc
_refine_ls_wR_factor_gt 0.0714
_refine_ls_wR_factor_ref 0.0977
_reflns_number_gt 2104
_reflns_number_total 2773
_reflns_threshold_expression >2sigma(I)
_cod_data_source_file b910660j.txt
_cod_data_source_block 3b
_cod_original_cell_volume 1372.34(13)
_cod_original_sg_symbol_H-M 'P 21/c'
_cod_database_code 7002606

loop_
_symmetry_equiv_pos_as_xyz
'x, y, z'
'-x, y+1/2, -z+1/2'
'-x, -y, -z'
'x, -y-1/2, z-1/2'

loop_
_atom_site_label
_atom_site_type_symbol
_atom_site_fract_x
_atom_site_fract_y
_atom_site_fract_z
_atom_site_U_iso_or_equiv
_atom_site_adp_type
_atom_site_occupancy
_atom_site_symmetry_multiplicity
_atom_site_calc_flag
_atom_site_refinement_flags
_atom_site_disorder_assembly
_atom_site_disorder_group
Pt1 Pt 0.22387(4) -0.054711(17) -0.13146(4) 0.02470(14) Uani 1 1 d . . .
N1 N 0.1725(8) -0.0804(4) 0.0613(7) 0.0234(15) Uani 1 1 d . . .
N2 N 0.2858(8) 0.0345(4) -0.0292(7) 0.0239(16) Uani 1 1 d . . .
N3 N 0.3299(9) 0.0969(4) -0.0708(7) 0.0275(17) Uani 1 1 d . . .
N4 N 0.3301(9) 0.1385(4) 0.0410(7) 0.0251(16) Uani 1 1 d . . .
Cl1 Cl 0.3013(3) -0.01754(12) -0.3349(2) 0.0348(5) Uani 1 1 d . . .
Cl2 Cl 0.1247(3) -0.15854(12) -0.2359(3) 0.0407(6) Uani 1 1 d . . .
C1 C 0.1182(10) -0.1424(5) 0.1006(10) 0.030(2) Uani 1 1 d . . .
H1 H 0.0970 -0.1782 0.0344 0.036 Uiso 1 1 calc R . .
C2 C 0.0928(12) -0.1550(5) 0.2355(10) 0.034(2) Uani 1 1 d . . .
H2 H 0.0593 -0.1990 0.2608 0.041 Uiso 1 1 calc R . .
C3 C 0.1180(11) -0.1012(5) 0.3323(10) 0.033(2) Uani 1 1 d . . .
H3 H 0.0983 -0.1083 0.4230 0.039 Uiso 1 1 calc R . .
C4 C 0.1721(11) -0.0374(5) 0.2943(10) 0.031(2) Uani 1 1 d . . .
H4 H 0.1910 -0.0009 0.3589 0.038 Uiso 1 1 calc R . .
C5 C 0.1977(11) -0.0282(5) 0.1600(10) 0.029(2) Uani 1 1 d . . .
C6 C 0.2555(10) 0.0374(4) 0.1033(10) 0.028(2) Uani 1 1 d . . .
C7 C 0.2866(10) 0.1037(5) 0.1516(9) 0.027(2) Uani 1 1 d . . .
H7 H 0.2796 0.1212 0.2399 0.032 Uiso 1 1 calc R . .
C8 C 0.3691(11) 0.2112(4) 0.0325(9) 0.0274(19) Uani 1 1 d . . .
C9 C 0.2826(11) 0.2579(5) 0.1048(9) 0.029(2) Uani 1 1 d . . .
H9 H 0.2000 0.2426 0.1571 0.035 Uiso 1 1 calc R . .
C10 C 0.3215(12) 0.3274(5) 0.0976(9) 0.034(2) Uani 1 1 d . . .
H10 H 0.2656 0.3598 0.1456 0.040 Uiso 1 1 calc R . .
C11 C 0.4432(12) 0.3491(5) 0.0193(9) 0.033(2) Uani 1 1 d . . .
H11 H 0.4711 0.3961 0.0160 0.040 Uiso 1 1 calc R . .
C12 C 0.5241(11) 0.3017(5) -0.0545(10) 0.036(2) Uani 1 1 d . . .
H12 H 0.6036 0.3174 -0.1091 0.043 Uiso 1 1 calc R . .
C13 C 0.4898(11) 0.2319(5) -0.0489(10) 0.031(2) Uani 1 1 d . . .
H13 H 0.5453 0.1998 -0.0977 0.037 Uiso 1 1 calc R . .

loop_
_atom_site_aniso_label
_atom_site_aniso_U_11
_atom_site_aniso_U_22
_atom_site_aniso_U_33
_atom_site_aniso_U_23
_atom_site_aniso_U_13
_atom_site_aniso_U_12
Pt1 0.0258(2) 0.0210(2) 0.0279(2) -0.00257(16) 0.00733(14) 0.00207(14)
N1 0.020(3) 0.024(4) 0.027(4) 0.003(3) 0.005(3) 0.008(3)
N2 0.024(4) 0.021(4) 0.026(4) -0.005(3) 0.004(3) 0.000(3)
N3 0.029(4) 0.023(4) 0.031(4) 0.000(3) 0.008(3) -0.001(3)
N4 0.029(4) 0.023(4) 0.023(4) -0.008(3) 0.004(3) 0.000(3)
Cl1 0.0472(13) 0.0297(13) 0.0303(13) -0.0012(10) 0.0142(10) 0.0020(10)
Cl2 0.0521(14) 0.0278(13) 0.0484(15) -0.0141(12) 0.0242(11) -0.0098(11)
C1 0.025(5) 0.024(5) 0.043(6) 0.002(4) 0.011(4) 0.002(4)
C2 0.043(5) 0.025(5) 0.038(6) 0.007(5) 0.017(4) 0.001(4)
C3 0.032(5) 0.034(5) 0.034(5) 0.003(5) 0.011(4) 0.005(4)
C4 0.033(5) 0.031(5) 0.029(6) 0.002(4) 0.005(4) -0.002(4)
C5 0.023(4) 0.033(5) 0.033(5) 0.000(4) 0.011(4) 0.001(4)
C6 0.026(5) 0.019(5) 0.036(6) -0.005(4) 0.002(4) 0.003(3)
C7 0.028(4) 0.034(5) 0.019(5) 0.002(4) 0.005(4) 0.003(4)
C8 0.030(4) 0.021(5) 0.029(5) 0.000(4) 0.001(4) -0.003(4)
C9 0.037(5) 0.022(5) 0.033(6) -0.009(4) 0.017(4) -0.003(4)
C10 0.049(5) 0.023(5) 0.030(5) -0.006(4) 0.011(4) -0.001(4)
C11 0.041(5) 0.024(5) 0.034(5) 0.001(4) 0.006(4) -0.004(4)
C12 0.031(5) 0.038(6) 0.041(6) 0.002(5) 0.015(4) -0.008(4)
C13 0.028(4) 0.029(5) 0.037(6) -0.001(4) 0.009(4) 0.000(4)

loop_
_atom_type_symbol
_atom_type_description
_atom_type_scat_dispersion_real
_atom_type_scat_dispersion_imag
_atom_type_scat_source
Pt Pt -1.7033 8.3905 'International Tables Vol C Tables 4.2.6.8 and 6.1.1.4'
N N 0.0061 0.0033 'International Tables Vol C Tables 4.2.6.8 and 6.1.1.4'
Cl Cl 0.1484 0.1585 'International Tables Vol C Tables 4.2.6.8 and 6.1.1.4'
C C 0.0033 0.0016 'International Tables Vol C Tables 4.2.6.8 and 6.1.1.4'
H H 0.0000 0.0000 'International Tables Vol C Tables 4.2.6.8 and 6.1.1.4'

loop_
_geom_angle_atom_site_label_1
_geom_angle_atom_site_label_2
_geom_angle_atom_site_label_3
_geom_angle
_geom_angle_site_symmetry_1
_geom_angle_site_symmetry_3
_geom_angle_publ_flag
N2 Pt1 N1 80.0(3) . . ?
N2 Pt1 Cl1 94.7(2) . . ?
N1 Pt1 Cl1 174.1(2) . . ?
N2 Pt1 Cl2 173.2(2) . . ?
N1 Pt1 Cl2 94.8(2) . . ?
Cl1 Pt1 Cl2 90.75(9) . . ?
C1 N1 C5 117.4(7) . . ?
C1 N1 Pt1 127.0(6) . . ?
C5 N1 Pt1 115.6(6) . . ?
N3 N2 C6 110.7(7) . . ?
N3 N2 Pt1 132.6(6) . . ?
C6 N2 Pt1 116.0(6) . . ?
N2 N3 N4 104.5(6) . . ?
N3 N4 C7 112.4(7) . . ?
N3 N4 C8 119.9(7) . . ?
C7 N4 C8 127.7(7) . . ?
N1 C1 C2 122.4(9) . . ?
N1 C1 H1 118.8 . . ?
C2 C1 H1 118.8 . . ?
C1 C2 C3 118.8(9) . . ?
C1 C2 H2 120.6 . . ?
C3 C2 H2 120.6 . . ?
C4 C3 C2 119.8(9) . . ?
C4 C3 H3 120.1 . . ?
C2 C3 H3 120.1 . . ?
C5 C4 C3 118.8(9) . . ?
C5 C4 H4 120.6 . . ?
C3 C4 H4 120.6 . . ?
C4 C5 N1 122.8(8) . . ?
C4 C5 C6 125.1(9) . . ?
N1 C5 C6 112.1(7) . . ?
N2 C6 C7 108.2(8) . . ?
N2 C6 C5 116.1(8) . . ?
C7 C6 C5 135.7(9) . . ?
N4 C7 C6 104.1(8) . . ?
N4 C7 H7 127.9 . . ?
C6 C7 H7 127.9 . . ?
C13 C8 C9 122.6(8) . . ?
C13 C8 N4 118.8(8) . . ?
C9 C8 N4 118.6(7) . . ?
C10 C9 C8 118.5(8) . . ?
C10 C9 H9 120.7 . . ?
C8 C9 H9 120.7 . . ?
C11 C10 C9 119.9(8) . . ?
C11 C10 H10 120.0 . . ?
C9 C10 H10 120.0 . . ?
C10 C11 C12 120.5(9) . . ?
C10 C11 H11 119.8 . . ?
C12 C11 H11 119.8 . . ?
C13 C12 C11 121.2(8) . . ?
C13 C12 H12 119.4 . . ?
C11 C12 H12 119.4 . . ?
C12 C13 C8 117.2(8) . . ?
C12 C13 H13 121.4 . . ?
C8 C13 H13 121.4 . . ?

loop_
_geom_bond_atom_site_label_1
_geom_bond_atom_site_label_2
_geom_bond_distance
_geom_bond_site_symmetry_2
_geom_bond_publ_flag
Pt1 N2 1.987(7) . ?
Pt1 N1 2.044(7) . ?
Pt1 Cl1 2.283(2) . ?
Pt1 Cl2 2.291(2) . ?
N1 C1 1.342(10) . ?
N1 C5 1.370(11) . ?
N2 N3 1.331(10) . ?
N2 C6 1.349(11) . ?
N3 N4 1.344(9) . ?
N4 C7 1.359(10) . ?
N4 C8 1.435(10) . ?
C1 C2 1.380(12) . ?
C1 H1 0.9300 . ?
C2 C3 1.382(12) . ?
C2 H2 0.9300 . ?
C3 C4 1.369(12) . ?
C3 H3 0.9300 . ?
C4 C5 1.365(12) . ?
C4 H4 0.9300 . ?
C5 C6 1.480(12) . ?
C6 C7 1.361(12) . ?
C7 H7 0.9300 . ?
C8 C13 1.383(12) . ?
C8 C9 1.386(11) . ?
C9 C10 1.374(12) . ?
C9 H9 0.9300 . ?
C10 C11 1.374(12) . ?
C10 H10 0.9300 . ?
C11 C12 1.378(13) . ?
C11 H11 0.9300 . ?
C12 C13 1.372(12) . ?
C12 H12 0.9300 . ?
C13 H13 0.9300 . ?
